data_7033000
loop_
_publ_author_name
'Marshall-Roth, Travis'
'Brown, Seth N.'

_publ_section_title
;
 Redox activity and \p bonding in a tripodal seven-coordinate
 molybdenum(VI) tris(amidophenolate).
;
_journal_issue 2
_journal_name_full 'Dalton transactions (Cambridge, England : 2003)'
_journal_page_first 677
_journal_page_last 685
_journal_paper_doi 10.1039/c4dt02936d
_journal_volume 44
_journal_year 2015
_chemical_formula_moiety 'C63 H78 Mo N4 O3, 3(C6 H6)'
_chemical_formula_sum 'C81 H96 Mo N4 O3'
_chemical_formula_weight 1269.56
_chemical_name_common '(MeClamp)Mo  . 3 C6H6'
_chemical_name_systematic
'\k7-[Tris(2-(3,5-di-tert-butyl-2-oxyphenyl)amido-4-methylphenyl)amino]molybdenum(VI) tribenzene solvate'
_space_group_IT_number 148
_symmetry_cell_setting rhombohedral
_symmetry_space_group_name_Hall '-P 3*'
_symmetry_space_group_name_H-M 'R -3 :R'
_atom_sites_solution_hydrogens mixed
_atom_sites_solution_primary heavy
_atom_sites_solution_secondary difmap
_audit_creation_method SHELXL
_cell_angle_alpha 60.5230(10)
_cell_angle_beta 60.5230(10)
_cell_angle_gamma 60.5230(10)
_cell_formula_units_Z 2
_cell_length_a 17.2078(5)
_cell_length_b 17.2078(5)
_cell_length_c 17.2078(5)
_cell_measurement_reflns_used 9867
_cell_measurement_temperature 120(2)
_cell_measurement_theta_max 28.51
_cell_measurement_theta_min 2.35
_cell_volume 3645.55(19)
_computing_cell_refinement 'APEX2/SAINT (Bruker, 2004; Sheldrick, 2003)'
_computing_data_collection 'APEX2 (Bruker, 2004)'
_computing_data_reduction SAINT/XPREP
_computing_molecular_graphics 'XP (Sheldrick, 1998)'
_computing_publication_material 'XCIF (Sheldrick, 2001)'
_computing_structure_refinement 'SHELXL (Sheldrick, 2008)'
_computing_structure_solution 'SHELXS (Sheldrick, 2008)'
_diffrn_ambient_temperature 120(2)
_diffrn_detector_area_resol_mean 8.33
_diffrn_measured_fraction_theta_full 0.935
_diffrn_measured_fraction_theta_max 0.935
_diffrn_measurement_device_type 'Bruker APEX-II CCD'
_diffrn_measurement_method '\f and \w scans'
_diffrn_radiation_monochromator graphite
_diffrn_radiation_source 'fine-focus sealed tube'
_diffrn_radiation_type MoK\a
_diffrn_radiation_wavelength 0.71073
_diffrn_reflns_av_R_equivalents 0.0255
_diffrn_reflns_av_sigmaI/netI 0.0155
_diffrn_reflns_limit_h_max 23
_diffrn_reflns_limit_h_min -22
_diffrn_reflns_limit_k_max 22
_diffrn_reflns_limit_k_min -22
_diffrn_reflns_limit_l_max 22
_diffrn_reflns_limit_l_min -21
_diffrn_reflns_number 48841
_diffrn_reflns_theta_full 28.77
_diffrn_reflns_theta_max 28.77
_diffrn_reflns_theta_min 1.44
_exptl_absorpt_coefficient_mu 0.229
_exptl_absorpt_correction_T_max 0.9527
_exptl_absorpt_correction_T_min 0.8784
_exptl_absorpt_correction_type multi-scan
_exptl_absorpt_process_details
; 
Blessing, R. H. (1995) Acta Cryst. A51, 33-38.

Sheldrick, G.M. (2008) SADABS v2008/1. Bruker AXS Inc. 
Madison, WI USA.
;
_exptl_crystal_colour purple
_exptl_crystal_density_diffrn 1.157
_exptl_crystal_density_method 'not measured'
_exptl_crystal_description block
_exptl_crystal_F_000 1352
_exptl_crystal_size_max 0.58
_exptl_crystal_size_mid 0.35
_exptl_crystal_size_min 0.21
_refine_diff_density_max 0.633
_refine_diff_density_min -0.481
_refine_diff_density_rms 0.053
_refine_ls_extinction_method none
_refine_ls_goodness_of_fit_ref 0.969
_refine_ls_hydrogen_treatment mixed
_refine_ls_matrix_type full
_refine_ls_number_parameters 372
_refine_ls_number_reflns 5931
_refine_ls_number_restraints 0
_refine_ls_restrained_S_all 0.969
_refine_ls_R_factor_all 0.0360
_refine_ls_R_factor_gt 0.0308
_refine_ls_shift/su_max 0.003
_refine_ls_shift/su_mean 0.000
_refine_ls_structure_factor_coef Fsqd
_refine_ls_weighting_details 'calc w=1/[\s^2^(Fo^2^)+(0.0496P)^2^+2.6388P] where P=(Fo^2^+2Fc^2^)/3'
_refine_ls_weighting_scheme calc
_refine_ls_wR_factor_gt 0.0826
_refine_ls_wR_factor_ref 0.0874
_reflns_number_gt 5380
_reflns_number_total 5931
_reflns_threshold_expression >2sigma(I)
_cod_data_source_file c4dt02936d2.cif
_cod_data_source_block clampcat
_cod_depositor_comments
;
The following automatic conversions were performed:

'_symmetry_cell_setting' value 'Rhombohedral' changed to
'rhombohedral' according to
/usr/data/users/saulius/crontab/automatic-downloads/rss-feeds/RSC/lib/dictionaries/cif_core.dic
dictionary named 'cif_core.dic' version 2.4.2 from 2011-04-26.

Automatic conversion script
Id: cif_fix_values 2827 2014-09-09 07:05:25Z andrius 

 Adding full bibliography for 7033000--7033001.cif.
;
_cod_original_cell_volume 3645.56(18)
_cod_original_sg_symbol_H-M R-3
_cod_database_code 7033000

loop_
_symmetry_equiv_pos_as_xyz
'x, y, z'
'z, x, y'
'y, z, x'
'-x, -y, -z'
'-z, -x, -y'
'-y, -z, -x'

loop_
_atom_site_label
_atom_site_type_symbol
_atom_site_fract_x
_atom_site_fract_y
_atom_site_fract_z
_atom_site_U_iso_or_equiv
_atom_site_adp_type
_atom_site_occupancy
_atom_site_symmetry_multiplicity
_atom_site_calc_flag
_atom_site_refinement_flags
Mo Mo 0.718238(4) 0.718238(4) 0.718238(4) 0.01316(7) Uani 1 3 d S
O1 O 0.66681(7) 0.84337(7) 0.73637(7) 0.01615(19) Uani 1 1 d .
N10 N 0.66360(4) 0.66360(4) 0.66360(4) 0.0153(4) Uani 1 3 d S
N1 N 0.57460(8) 0.74224(8) 0.78968(8) 0.0150(2) Uani 1 1 d .
C11 C 0.57935(9) 0.87107(9) 0.79418(9) 0.0158(2) Uani 1 1 d .
C12 C 0.52239(9) 0.81871(9) 0.82143(9) 0.0155(2) Uani 1 1 d .
C13 C 0.42433(10) 0.85111(9) 0.86777(9) 0.0170(3) Uani 1 1 d .
C14 C 0.38510(10) 0.93131(10) 0.89207(9) 0.0183(3) Uani 1 1 d .
C15 C 0.44506(10) 0.97779(10) 0.87118(10) 0.0202(3) Uani 1 1 d .
C16 C 0.54150(10) 0.95061(9) 0.82269(10) 0.0184(3) Uani 1 1 d .
C17 C 0.60452(11) 1.00372(10) 0.79856(11) 0.0237(3) Uani 1 1 d .
C18 C 0.27783(10) 0.97434(10) 0.93673(10) 0.0221(3) Uani 1 1 d .
C21 C 0.59128(9) 0.62442(9) 0.74612(9) 0.0169(3) Uani 1 1 d .
C22 C 0.54014(9) 0.67246(9) 0.81166(9) 0.0161(3) Uani 1 1 d .
C23 C 0.46894(10) 0.64199(10) 0.89262(10) 0.0182(3) Uani 1 1 d .
C24 C 0.44890(10) 0.56536(10) 0.90728(11) 0.0214(3) Uani 1 1 d .
C25 C 0.50163(11) 0.51894(11) 0.84099(11) 0.0247(3) Uani 1 1 d .
C26 C 0.57337(11) 0.54791(10) 0.75967(11) 0.0225(3) Uani 1 1 d .
C27 C 0.37095(11) 0.53394(12) 0.99433(12) 0.0263(3) Uani 1 1 d .
C171 C 0.64490(15) 1.04713(13) 0.69030(13) 0.0350(4) Uani 1 1 d .
C172 C 0.55000(14) 1.08391(13) 0.84086(16) 0.0377(4) Uani 1 1 d .
C173 C 0.68546(12) 0.93463(13) 0.83886(14) 0.0306(3) Uani 1 1 d .
C181 C 0.24264(12) 1.07117(12) 0.86564(13) 0.0324(4) Uani 1 1 d .
C182 C 0.25609(12) 0.98787(14) 1.02783(12) 0.0307(3) Uani 1 1 d .
C183 C 0.22385(11) 0.91248(13) 0.96008(13) 0.0285(3) Uani 1 1 d .
C31 C 0.3702(3) 0.6504(3) 0.5888(3) 0.1089(15) Uani 1 1 d .
H31 H 0.3975 0.6055 0.5579 0.131 Uiso 1 1 calc R
C32 C 0.3330(3) 0.7444(3) 0.5428(3) 0.0911(12) Uani 1 1 d .
H32 H 0.3351 0.7635 0.4800 0.109 Uiso 1 1 calc R
C33 C 0.29395(19) 0.8101(3) 0.5832(2) 0.0862(11) Uani 1 1 d .
H33 H 0.2682 0.8750 0.5503 0.103 Uiso 1 1 calc R
C34 C 0.2920(2) 0.7800(3) 0.6775(3) 0.1110(16) Uani 1 1 d .
H34 H 0.2652 0.8247 0.7086 0.133 Uiso 1 1 calc R
C35 C 0.32939(18) 0.6852(3) 0.7227(2) 0.0965(14) Uani 1 1 d .
H35 H 0.3279 0.6644 0.7856 0.116 Uiso 1 1 calc R
C36 C 0.3682(3) 0.6210(3) 0.6790(2) 0.0933(12) Uani 1 1 d .
H36 H 0.3940 0.5557 0.7110 0.112 Uiso 1 1 calc R
H13 H 0.3857(12) 0.8195(12) 0.8805(12) 0.020(4) Uiso 1 1 d .
H23 H 0.4393(12) 0.6697(12) 0.9370(13) 0.019(4) Uiso 1 1 d .
H15 H 0.4183(13) 1.0312(13) 0.8885(13) 0.023(4) Uiso 1 1 d .
H18I H 0.2289(14) 0.9074(14) 0.9047(14) 0.029(5) Uiso 1 1 d .
H26 H 0.6092(14) 0.5161(14) 0.7141(14) 0.030(5) Uiso 1 1 d .
H18F H 0.1872(16) 1.0156(16) 1.0557(15) 0.040(6) Uiso 1 1 d .
H17I H 0.6615(16) 0.9101(16) 0.9049(17) 0.042(6) Uiso 1 1 d .
H18H H 0.2434(14) 0.8490(15) 1.0067(15) 0.034(5) Uiso 1 1 d .
H17H H 0.7229(15) 0.8844(15) 0.8120(15) 0.035(5) Uiso 1 1 d .
H25 H 0.4895(14) 0.4703(14) 0.8487(14) 0.031(5) Uiso 1 1 d .
H18G H 0.1590(15) 0.9418(15) 0.9878(15) 0.033(5) Uiso 1 1 d .
H18C H 0.2728(15) 1.1144(15) 0.8537(15) 0.039(6) Uiso 1 1 d .
H18E H 0.2855(15) 1.0294(15) 1.0162(15) 0.035(5) Uiso 1 1 d .
H18D H 0.2770(15) 0.9293(16) 1.0715(15) 0.035(5) Uiso 1 1 d .
H18B H 0.1733(16) 1.0992(15) 0.8910(15) 0.039(6) Uiso 1 1 d .
H27C H 0.3132(17) 0.5682(16) 0.9851(16) 0.046(6) Uiso 1 1 d .
H17F H 0.5185(17) 1.0580(16) 0.9166(17) 0.046(6) Uiso 1 1 d .
H18A H 0.2554(15) 1.0668(16) 0.8066(16) 0.042(6) Uiso 1 1 d .
H27B H 0.3636(16) 0.5456(15) 1.0467(16) 0.042(6) Uiso 1 1 d .
H17G H 0.7255(15) 0.9679(15) 0.8220(15) 0.038(5) Uiso 1 1 d .
H17E H 0.5929(15) 1.1133(15) 0.8260(15) 0.039(6) Uiso 1 1 d .
H17C H 0.6827(16) 1.0820(16) 0.6733(16) 0.044(6) Uiso 1 1 d .
H17D H 0.4993(17) 1.1328(17) 0.8132(16) 0.046(6) Uiso 1 1 d .
H27A H 0.3830(16) 0.4683(17) 1.0109(16) 0.048(6) Uiso 1 1 d .
H17B H 0.6851(16) 0.9978(16) 0.6593(15) 0.041(6) Uiso 1 1 d .
H17A H 0.5964(17) 1.0910(17) 0.6622(17) 0.047(6) Uiso 1 1 d .

loop_
_atom_site_aniso_label
_atom_site_aniso_U_11
_atom_site_aniso_U_22
_atom_site_aniso_U_33
_atom_site_aniso_U_23
_atom_site_aniso_U_13
_atom_site_aniso_U_12
Mo 0.01380(7) 0.01380(7) 0.01380(7) -0.00499(3) -0.00499(3) -0.00499(3)
O1 0.0168(4) 0.0157(4) 0.0177(4) -0.0063(4) -0.0054(4) -0.0061(3)
N10 0.0160(5) 0.0160(5) 0.0160(5) -0.0057(3) -0.0057(3) -0.0057(3)
N1 0.0151(5) 0.0146(5) 0.0161(5) -0.0050(4) -0.0052(4) -0.0055(4)
C11 0.0174(6) 0.0153(6) 0.0155(6) -0.0041(5) -0.0073(5) -0.0051(5)
C12 0.0181(6) 0.0143(6) 0.0147(6) -0.0042(5) -0.0067(5) -0.0050(5)
C13 0.0172(6) 0.0172(6) 0.0166(6) -0.0042(5) -0.0062(5) -0.0064(5)
C14 0.0180(6) 0.0182(6) 0.0159(6) -0.0058(5) -0.0058(5) -0.0038(5)
C15 0.0230(7) 0.0168(6) 0.0220(7) -0.0092(5) -0.0077(5) -0.0042(5)
C16 0.0222(7) 0.0159(6) 0.0200(6) -0.0057(5) -0.0089(5) -0.0065(5)
C17 0.0255(7) 0.0208(7) 0.0315(8) -0.0123(6) -0.0086(6) -0.0091(6)
C18 0.0183(6) 0.0225(7) 0.0217(7) -0.0105(6) -0.0037(5) -0.0037(5)
C21 0.0168(6) 0.0177(6) 0.0180(6) -0.0048(5) -0.0065(5) -0.0071(5)
C22 0.0165(6) 0.0147(6) 0.0191(6) -0.0043(5) -0.0083(5) -0.0052(5)
C23 0.0170(6) 0.0178(6) 0.0196(6) -0.0060(5) -0.0058(5) -0.0059(5)
C24 0.0192(6) 0.0191(6) 0.0255(7) -0.0028(5) -0.0088(6) -0.0089(5)
C25 0.0267(7) 0.0223(7) 0.0317(8) -0.0089(6) -0.0081(6) -0.0141(6)
C26 0.0237(7) 0.0220(7) 0.0270(7) -0.0111(6) -0.0074(6) -0.0093(6)
C27 0.0211(7) 0.0239(7) 0.0298(8) -0.0039(6) -0.0062(6) -0.0118(6)
C171 0.0439(10) 0.0304(9) 0.0349(9) -0.0044(7) -0.0105(8) -0.0241(8)
C172 0.0342(9) 0.0300(9) 0.0613(13) -0.0279(9) -0.0116(9) -0.0104(7)
C173 0.0303(8) 0.0342(9) 0.0419(10) -0.0193(8) -0.0159(7) -0.0099(7)
C181 0.0227(8) 0.0270(8) 0.0335(9) -0.0085(7) -0.0090(7) -0.0003(6)
C182 0.0280(8) 0.0379(9) 0.0257(8) -0.0181(7) -0.0013(6) -0.0103(7)
C183 0.0188(7) 0.0330(8) 0.0334(8) -0.0174(7) -0.0022(6) -0.0082(6)
C31 0.161(4) 0.135(4) 0.069(2) 0.005(2) -0.046(2) -0.106(3)
C32 0.102(3) 0.128(3) 0.066(2) 0.004(2) -0.0361(19) -0.081(3)
C33 0.0367(13) 0.122(3) 0.078(2) 0.001(2) -0.0198(13) -0.0432(16)
C34 0.0328(13) 0.163(4) 0.077(2) -0.044(2) -0.0109(14) 0.0059(18)
C35 0.0326(12) 0.154(3) 0.0495(15) -0.0289(19) -0.0157(11) 0.0030(16)
C36 0.082(2) 0.136(3) 0.0588(18) -0.008(2) -0.0217(17) -0.059(2)

loop_
_atom_type_symbol
_atom_type_description
_atom_type_scat_dispersion_real
_atom_type_scat_dispersion_imag
_atom_type_scat_source
C C 0.0033 0.0016 'International Tables Vol C Tables 4.2.6.8 and 6.1.1.4'
H H 0.0000 0.0000 'International Tables Vol C Tables 4.2.6.8 and 6.1.1.4'
N N 0.0061 0.0033 'International Tables Vol C Tables 4.2.6.8 and 6.1.1.4'
O O 0.0106 0.0060 'International Tables Vol C Tables 4.2.6.8 and 6.1.1.4'
Mo Mo -1.6832 0.6857 'International Tables Vol C Tables 4.2.6.8 and 6.1.1.4'

loop_
_geom_angle_atom_site_label_1
_geom_angle_atom_site_label_2
_geom_angle_atom_site_label_3
_geom_angle
_geom_angle_site_symmetry_1
_geom_angle_site_symmetry_3
O1 Mo O1 83.42(4) . 2
O1 Mo O1 83.42(4) . 3
O1 Mo O1 83.42(4) 2 3
O1 Mo N1 88.32(4) . 3
O1 Mo N1 157.17(4) 2 3
O1 Mo N1 74.49(4) 3 3
O1 Mo N1 157.17(4) . 2
O1 Mo N1 74.49(4) 2 2
O1 Mo N1 88.32(4) 3 2
N1 Mo N1 109.95(3) 3 2
O1 Mo N1 74.49(4) . .
O1 Mo N1 88.32(4) 2 .
O1 Mo N1 157.17(4) 3 .
N1 Mo N1 109.95(3) 3 .
N1 Mo N1 109.95(3) 2 .
O1 Mo N10 129.80(3) . .
O1 Mo N10 129.80(3) 2 .
O1 Mo N10 129.80(3) 3 .
N1 Mo N10 71.01(3) 3 .
N1 Mo N10 71.01(3) 2 .
N1 Mo N10 71.01(3) . .
C11 O1 Mo 119.86(8) . .
C21 N10 C21 112.71(8) . 3
C21 N10 C21 112.71(8) . 2
C21 N10 C21 112.71(8) 3 2
C21 N10 Mo 106.00(9) . .
C21 N10 Mo 106.00(9) 3 .
C21 N10 Mo 106.00(9) 2 .
C12 N1 C22 124.61(11) . .
C12 N1 Mo 118.26(9) . .
C22 N1 Mo 116.69(9) . .
O1 C11 C12 114.92(11) . .
O1 C11 C16 124.13(12) . .
C12 C11 C16 120.82(12) . .
N1 C12 C13 128.46(12) . .
N1 C12 C11 110.92(12) . .
C13 C12 C11 120.41(12) . .
C14 C13 C12 119.41(12) . .
C14 C13 H13 120.3(11) . .
C12 C13 H13 120.3(11) . .
C13 C14 C15 118.92(13) . .
C13 C14 C18 122.09(13) . .
C15 C14 C18 118.92(12) . .
C16 C15 C14 123.80(13) . .
C16 C15 H15 117.7(11) . .
C14 C15 H15 118.4(11) . .
C15 C16 C11 116.24(12) . .
C15 C16 C17 122.83(12) . .
C11 C16 C17 120.92(12) . .
C16 C17 C173 109.14(12) . .
C16 C17 C172 112.04(13) . .
C173 C17 C172 107.94(14) . .
C16 C17 C171 109.66(12) . .
C173 C17 C171 109.85(14) . .
C172 C17 C171 108.18(14) . .
C183 C18 C182 108.56(13) . .
C183 C18 C14 112.26(12) . .
C182 C18 C14 110.19(12) . .
C183 C18 C181 108.25(14) . .
C182 C18 C181 109.21(14) . .
C14 C18 C181 108.32(12) . .
C26 C21 C22 121.78(13) . .
C26 C21 N10 124.63(13) . .
C22 C21 N10 113.59(12) . .
C23 C22 C21 118.68(12) . .
C23 C22 N1 127.93(12) . .
C21 C22 N1 113.13(12) . .
C22 C23 C24 120.52(13) . .
C22 C23 H23 118.7(11) . .
C24 C23 H23 120.6(11) . .
C25 C24 C23 119.18(13) . .
C25 C24 C27 120.79(13) . .
C23 C24 C27 120.03(14) . .
C24 C25 C26 121.33(13) . .
C24 C25 H25 120.6(13) . .
C26 C25 H25 118.1(13) . .
C21 C26 C25 118.51(13) . .
C21 C26 H26 120.4(12) . .
C25 C26 H26 121.1(12) . .
C24 C27 H27C 111.2(15) . .
C24 C27 H27B 111.8(14) . .
H27C C27 H27B 104.5(19) . .
C24 C27 H27A 110.6(14) . .
H27C C27 H27A 109.1(19) . .
H27B C27 H27A 109.5(19) . .
C17 C171 H17C 111.5(14) . .
C17 C171 H17B 111.8(13) . .
H17C C171 H17B 107.1(18) . .
C17 C171 H17A 112.5(14) . .
H17C C171 H17A 105.3(19) . .
H17B C171 H17A 108.2(18) . .
C17 C172 H17F 111.6(12) . .
C17 C172 H17E 108.9(13) . .
H17F C172 H17E 108.8(18) . .
C17 C172 H17D 110.6(13) . .
H17F C172 H17D 108.8(18) . .
H17E C172 H17D 108.0(18) . .
C17 C173 H17I 110.2(14) . .
C17 C173 H17H 110.4(12) . .
H17I C173 H17H 110.6(18) . .
C17 C173 H17G 108.7(13) . .
H17I C173 H17G 108.9(18) . .
H17H C173 H17G 107.9(18) . .
C18 C181 H18C 109.6(12) . .
C18 C181 H18B 110.2(13) . .
H18C C181 H18B 109.0(18) . .
C18 C181 H18A 112.6(13) . .
H18C C181 H18A 109.4(18) . .
H18B C181 H18A 105.8(18) . .
C18 C182 H18F 109.4(13) . .
C18 C182 H18E 111.8(13) . .
H18F C182 H18E 108.2(18) . .
C18 C182 H18D 109.7(13) . .
H18F C182 H18D 108.3(18) . .
H18E C182 H18D 109.4(18) . .
C18 C183 H18I 112.4(12) . .
C18 C183 H18H 111.6(12) . .
H18H C183 H18I 111.3(16) . .
C18 C183 H18G 108.5(13) . .
H18I C183 H18G 105.3(17) . .
H18H C183 H18G 107.3(17) . .
C36 C31 C32 120.2(5) . .
C36 C31 H31 119.9 . .
C32 C31 H31 119.9 . .
C33 C32 C31 122.2(4) . .
C33 C32 H32 118.9 . .
C31 C32 H32 118.9 . .
C32 C33 C34 118.0(4) . .
C32 C33 H33 121.0 . .
C34 C33 H33 121.0 . .
C35 C34 C33 118.9(4) . .
C35 C34 H34 120.6 . .
C33 C34 H34 120.6 . .
C36 C35 C34 121.1(3) . .
C36 C35 H35 119.4 . .
C34 C35 H35 119.4 . .
C35 C36 C31 119.6(4) . .
C35 C36 H36 120.2 . .
C31 C36 H36 120.2 . .

loop_
_geom_bond_atom_site_label_1
_geom_bond_atom_site_label_2
_geom_bond_distance
_geom_bond_site_symmetry_2
Mo O1 2.0077(9) .
Mo O1 2.0077(9) 2
Mo O1 2.0077(9) 3
Mo N1 2.0726(11) 3
Mo N1 2.0726(11) 2
Mo N1 2.0726(11) .
Mo N10 2.2940(19) .
O1 C11 1.3300(16) .
N10 C21 1.4711(14) .
N10 C21 1.4711(14) 3
N10 C21 1.4711(14) 2
N1 C12 1.3778(17) .
N1 C22 1.4033(16) .
C11 C12 1.4120(18) .
C11 C16 1.4168(18) .
C12 C13 1.4076(19) .
C13 C14 1.3815(19) .
C13 H13 0.938(18) .
C14 C15 1.413(2) .
C14 C18 1.5379(19) .
C15 C16 1.388(2) .
C15 H15 0.929(19) .
C16 C17 1.5304(19) .
C17 C173 1.531(2) .
C17 C172 1.535(2) .
C17 C171 1.542(2) .
C18 C183 1.530(2) .
C18 C182 1.532(2) .
C18 C181 1.539(2) .
C21 C26 1.3817(19) .
C21 C22 1.3982(19) .
C22 C23 1.3965(19) .
C23 C24 1.3986(19) .
C23 H23 0.899(18) .
C24 C25 1.388(2) .
C24 C27 1.508(2) .
C25 C26 1.396(2) .
C25 H25 0.89(2) .
C26 H26 0.95(2) .
C27 H27C 0.92(2) .
C27 H27B 0.95(2) .
C27 H27A 0.95(2) .
C171 H17C 0.95(2) .
C171 H17B 0.99(2) .
C171 H17A 0.96(2) .
C172 H17F 1.08(2) .
C172 H17E 0.96(2) .
C172 H17D 0.99(2) .
C173 H17I 0.94(2) .
C173 H17H 0.96(2) .
C173 H17G 0.96(2) .
C181 H18C 0.99(2) .
C181 H18B 0.99(2) .
C181 H18A 0.96(2) .
C182 H18F 0.99(2) .
C182 H18E 0.96(2) .
C182 H18D 0.93(2) .
C183 H18I 0.96(2) .
C183 H18H 1.00(2) .
C183 H18G 0.94(2) .
C31 C36 1.362(5) .
C31 C32 1.369(6) .
C31 H31 0.9500 .
C32 C33 1.334(5) .
C32 H32 0.9500 .
C33 C34 1.427(5) .
C33 H33 0.9500 .
C34 C35 1.375(6) .
C34 H34 0.9500 .
C35 C36 1.352(6) .
C35 H35 0.9500 .
C36 H36 0.9500 .
